data_7060909
loop_
_publ_author_name
'Younes, Eyad A.'
'Issa, Maram J.'
'Abdollahi, Maryam F.'
'Ding, Yuan-Fu'
'Rasras, Anas J.'
'Mok, Greta S. P.'
'Lin, Jian-Bin'
'Zhao, Yuming'

_publ_section_title
;
 Studies of cyanomethylcarbamoyl-bridged anthracene and pyrene
 fluorophores
;
_journal_issue 37
_journal_name_full 'New Journal of Chemistry'
_journal_page_first 17366
_journal_page_last 17376
_journal_paper_doi 10.1039/D1NJ03044B
_journal_volume 45
_journal_year 2021
_chemical_formula_moiety '2(C27 H18 N2 O), 3(C H Cl3)'
_chemical_formula_sum 'C57 H39 Cl9 N4 O2'
_chemical_formula_weight 1130.97
_space_group_crystal_system triclinic
_space_group_IT_number 2
_space_group_name_Hall '-P 1'
_space_group_name_H-M_alt 'P -1'
_atom_sites_solution_hydrogens difmap
_atom_sites_solution_primary dual
_audit_creation_date 2020-09-24
_audit_creation_method
;
Olex2 1.3
(compiled 2020.07.31 svn.rc2a77460 for OlexSys, GUI svn.r6145)
;
_audit_update_record
;
2021-06-11 deposited with the CCDC.	2021-08-17 downloaded from the CCDC.
;
_cell_angle_alpha 92.4379(16)
_cell_angle_beta 94.2137(15)
_cell_angle_gamma 91.8446(16)
_cell_formula_units_Z 1
_cell_length_a 10.3742(2)
_cell_length_b 11.1000(2)
_cell_length_c 11.2768(2)
_cell_measurement_reflns_used 16301
_cell_measurement_temperature 100(2)
_cell_measurement_theta_max 77.2750
_cell_measurement_theta_min 3.9220
_cell_volume 1293.07(4)
_computing_cell_refinement 'CrysAlisPro 1.171.40.84a (Rigaku OD, 2020)'
_computing_data_collection 'CrysAlisPro 1.171.40.84a (Rigaku OD, 2020)'
_computing_data_reduction 'CrysAlisPro 1.171.40.84a (Rigaku OD, 2020)'
_computing_molecular_graphics 'Olex2 1.3 (Dolomanov et al., 2009)'
_computing_publication_material 'Olex2 1.3 (Dolomanov et al., 2009)'
_computing_structure_refinement 'SHELXL 2018/3 (Sheldrick, 2015)'
_computing_structure_solution 'SHELXT  (Sheldrick, 2015)'
_diffrn_ambient_environment N~2~
_diffrn_ambient_temperature 100(2)
_diffrn_detector 'Hybrid Pixel Array Detector'
_diffrn_detector_area_resol_mean 10.0000
_diffrn_detector_type HyPix
_diffrn_measured_fraction_theta_full 0.999
_diffrn_measured_fraction_theta_max 0.986
_diffrn_measurement_details
;
List of Runs (angles in degrees, time in seconds):

  # Type    Start    End  Width  t~exp~   \w     \q     \k     \f   Frames
#--------------------------------------------------------------------------
  1  \w     31.00 120.00   0.50    0.06    --   47.95  63.00 -69.00  178
  2  \w     91.00 178.00   0.50    0.24    --  107.75  63.00 -69.00  174
  3  \w     95.00 178.00   0.50    0.24    --  107.75 125.00-120.00  166
  4  \w     95.00 178.00   0.50    0.24    --  107.75  45.00 -30.00  166
  5  \w     95.00 178.00   0.50    0.24    --  107.75  30.00-120.00  166
  6  \w     95.00 178.00   0.50    0.24    --  107.75  45.00 -90.00  166
  7  \w     95.00 178.00   0.50    0.24    --  107.75  30.00  60.00  166
  8  \w     95.00 178.00   0.50    0.24    --  107.75  30.00-150.00  166
  9  \w     95.00 178.00   0.50    0.24    --  107.75  30.00-180.00  166
 10  \w     35.00 112.00   0.50    0.24    --  107.75-125.00 -60.00  154
 11  \w     35.00 106.00   0.50    0.24    --  107.75 -94.00  90.00  142
 12  \w     39.00 118.00   0.50    0.24    --  107.75-133.00  -3.95  158
 13  \w     35.00  82.00   0.50    0.24    --  107.75 -63.00 153.00   94
 14  \w     35.00 106.00   0.50    0.24    --  107.75 -94.00  60.00  142
 15  \w     35.00  79.00   0.50    0.24    --  107.75 -61.00 -60.00   88
 16  \w     35.00 106.00   0.50    0.24    --  107.75 -94.00-120.00  142
 17  \w     35.00 131.00   0.50    0.24    --  107.75 -77.00-150.00  192
 18  \w     35.00 106.00   0.50    0.24    --  107.75 -94.00  30.00  142
 19  \w     35.00 112.00   0.50    0.24    --  107.75-125.00  60.00  154
 20  \w     35.00 131.00   0.50    0.24    --  107.75 -77.00  90.00  192
 21  \w     35.00 106.00   0.50    0.24    --  107.75 -94.00 -30.00  142
 22  \w     35.00  79.00   0.50    0.24    --  107.75 -61.00  30.00   88
 23  \w     35.00  79.00   0.50    0.24    --  107.75 -61.00 -30.00   88
 24  \w     35.00 131.00   0.50    0.24    --  107.75 -77.00 -90.00  192
 25  \w     35.00 112.00   0.50    0.24    --  107.75-125.00  90.00  154
 26  \w     35.00 106.00   0.50    0.24    --  107.75 -94.00 120.00  142
 27  \w     35.00 106.00   0.50    0.24    --  107.75 -94.00 150.00  142
 28  \w     35.00 112.00   0.50    0.24    --  107.75-125.00  30.00  154
 29  \w     35.00 106.00   0.50    0.24    --  107.75 -94.00 -60.00  142
 30  \w     35.00 106.00   0.50    0.24    --  107.75 -94.00-150.00  142
 31  \w     35.00 106.00   0.50    0.24    --  107.75 -94.00-180.00  142
 32  \w     25.00 120.00   0.50    0.06    --   47.95  77.00-180.00  190
 33  \w    -34.00  25.00   0.50    0.06    --  -47.95  37.00-120.00  118
 34  \w    -65.00  25.00   0.50    0.06    --  -47.95  63.00 -69.00  180
 35  \w    -43.00 -14.00   0.50    0.24    --  -86.25  45.00  60.00   58
 36  \w    -43.00 -14.00   0.50    0.24    --  -86.25  45.00 120.00   58
 37  \w    -16.00  28.00   0.50    0.06    --  -47.95  19.00 150.00   88
 38  \w    -24.00  65.00   0.50    0.06    --   47.95 -63.00 153.00  178
 39  \w    -68.00 -13.00   0.50    0.24    --  -86.25  63.00 -69.00  110
 40  \w    -86.00 -13.00   0.50    0.06    --  -47.95 125.00  30.00  146
 41  \w   -119.00 -33.00   0.50    0.06    --  -47.95 -57.00 -30.00  172
 42  \w   -120.00 -31.00   0.50    0.06    --  -47.95 -63.00 153.00  178
 43  \w   -120.00 -25.00   0.50    0.06    --  -47.95 -77.00  60.00  190
 44  \w   -119.00 -33.00   0.50    0.06    --  -47.95 -57.00  90.00  172
 45  \w   -120.00 -62.00   0.50    0.06    --  -47.95 -77.00 -60.00  116
 46  \w   -120.00 -25.00   0.50    0.06    --  -47.95 -77.00-120.00  190
 47  \w   -159.00 -69.00   0.50    0.24    --  -86.25 -63.00 153.00  180
;
_diffrn_measurement_device 'four-circle diffractometer'
_diffrn_measurement_device_type 'XtaLAB Synergy, Dualflex, HyPix'
_diffrn_measurement_method '\w scans'
_diffrn_orient_matrix_type 'CrysAlisPro convention (1999,Acta A55,543-557)'
_diffrn_orient_matrix_UB_11 -0.1145434000
_diffrn_orient_matrix_UB_12 0.0305444000
_diffrn_orient_matrix_UB_13 0.0740721000
_diffrn_orient_matrix_UB_21 0.0192727000
_diffrn_orient_matrix_UB_22 -0.1164710000
_diffrn_orient_matrix_UB_23 0.0677520000
_diffrn_orient_matrix_UB_31 0.0933500000
_diffrn_orient_matrix_UB_32 0.0694644000
_diffrn_orient_matrix_UB_33 0.0934710000
_diffrn_radiation_monochromator mirror
_diffrn_radiation_probe x-ray
_diffrn_radiation_type 'Cu K\a'
_diffrn_radiation_wavelength 1.54184
_diffrn_reflns_av_R_equivalents 0.0665
_diffrn_reflns_av_unetI/netI 0.0381
_diffrn_reflns_Laue_measured_fraction_full 0.999
_diffrn_reflns_Laue_measured_fraction_max 0.986
_diffrn_reflns_limit_h_max 13
_diffrn_reflns_limit_h_min -12
_diffrn_reflns_limit_k_max 13
_diffrn_reflns_limit_k_min -14
_diffrn_reflns_limit_l_max 14
_diffrn_reflns_limit_l_min -13
_diffrn_reflns_number 32585
_diffrn_reflns_point_group_measured_fraction_full 0.999
_diffrn_reflns_point_group_measured_fraction_max 0.986
_diffrn_reflns_theta_full 67.684
_diffrn_reflns_theta_max 77.373
_diffrn_reflns_theta_min 3.935
_diffrn_source 'micro-focus sealed X-ray tube'
_diffrn_source_type 'PhotonJet (Cu) X-ray Source'
_exptl_absorpt_coefficient_mu 4.842
_exptl_absorpt_correction_T_max 1.00000
_exptl_absorpt_correction_T_min 0.47077
_exptl_absorpt_correction_type multi-scan
_exptl_absorpt_process_details
;
CrysAlisPro 1.171.40.84a (Rigaku Oxford Diffraction, 2020)
Empirical absorption correction using spherical harmonics,
implemented in SCALE3 ABSPACK scaling algorithm.
;
_exptl_crystal_colour colourless
_exptl_crystal_colour_primary colourless
_exptl_crystal_density_diffrn 1.452
_exptl_crystal_description irregular
_exptl_crystal_F_000 578
_exptl_crystal_size_max 0.208
_exptl_crystal_size_mid 0.137
_exptl_crystal_size_min 0.07
_refine_diff_density_max 0.969
_refine_diff_density_min -0.571
_refine_diff_density_rms 0.060
_refine_ls_extinction_coef 0.0015(4)
_refine_ls_extinction_expression Fc^*^=kFc[1+0.001xFc^2^\l^3^/sin(2\q)]^-1/4^
_refine_ls_extinction_method 'SHELXL-2018/3 (Sheldrick 2018)'
_refine_ls_goodness_of_fit_ref 1.066
_refine_ls_hydrogen_treatment refxyz
_refine_ls_matrix_type full
_refine_ls_number_parameters 405
_refine_ls_number_reflns 5420
_refine_ls_number_restraints 42
_refine_ls_restrained_S_all 1.063
_refine_ls_R_factor_all 0.0485
_refine_ls_R_factor_gt 0.0437
_refine_ls_shift/su_max 0.001
_refine_ls_shift/su_mean 0.000
_refine_ls_structure_factor_coef Fsqd
_refine_ls_weighting_details 'w=1/[\s^2^(Fo^2^)+(0.0525P)^2^+0.8660P] where P=(Fo^2^+2Fc^2^)/3'
_refine_ls_weighting_scheme calc
_refine_ls_wR_factor_gt 0.1124
_refine_ls_wR_factor_ref 0.1165
_reflns_Friedel_coverage 0.000
_reflns_number_gt 4780
_reflns_number_total 5420
_reflns_threshold_expression 'I > 2\s(I)'
_cod_data_source_file d1nj03044b2.cif
_cod_data_source_block np
_cod_depositor_comments 'Adding full bibliography for 7060907--7060910.cif.'
_cod_database_code 7060909
_shelx_shelxl_version_number 2018/3
_chemical_oxdiff_formula C27H18N2O
_shelx_space_group_comment
;
The symmetry employed for this shelxl refinement is uniquely defined
by the following loop, which should always be used as a source of
symmetry information in preference to the above space-group names.
They are only intended as comments.
;
_shelx_estimated_absorpt_t_max 0.728
_shelx_estimated_absorpt_t_min 0.432
_reflns_odcompleteness_completeness 99.77
_reflns_odcompleteness_iscentric 1
_reflns_odcompleteness_theta 74.33
_olex2_refinement_description
;
1. Fixed Uiso
 At 1.2 times of:
  All C(H) groups, All C(H,H) groups, All N(H) groups
2. Restrained distances
 C2S-Cl4S = C2S-Cl6S = C2S-Cl5S
 1.78 with sigma of 0.02
 C2S-Cl4S \\sim C2S-Cl6S \\sim C2S-Cl5S
 with sigma of 0.02
 Cl4S-Cl6S \\sim Cl6S-Cl5S \\sim Cl5S-Cl4S
 with sigma of 0.04
3. Rigid bond restraints
 Cl4S, Cl5S, Cl6S
 with sigma for 1-2 distances of 0.01 and sigma for 1-3 distances of 0.01
4. Uiso/Uaniso restraints and constraints
Cl4S \\sim Cl5S \\sim Cl6S \\sim C2S: within 2A with sigma of 0.04 and sigma
for terminal atoms of 0.08 within 2A
Cl4S \\sim Cl5S \\sim Cl6S: within 1.7A with sigma of 0.04 and sigma for
terminal atoms of 0.08 within 1.7A
5. Rigid body (RIGU) restrains
 Cl4S, Cl5S, Cl6S, C2S
 with sigma for 1-2 distances of 0.004 and sigma for 1-3 distances of 0.004
6. Others
 Fixed Sof: Cl4S(0.5) Cl5S(0.5) Cl6S(0.5) C2S(0.5) H2S(0.5)
;
_olex2_submission_special_instructions 'No special instructions were received'
_oxdiff_exptl_absorpt_empirical_details
;
Empirical correction (ABSPACK) includes:
- Absorption correction using spherical harmonics
- Frame scaling
;
_oxdiff_exptl_absorpt_empirical_full_max 1.651
_oxdiff_exptl_absorpt_empirical_full_min 0.454

loop_
_space_group_symop_operation_xyz
'x, y, z'
'-x, -y, -z'

loop_
_atom_site_label
_atom_site_type_symbol
_atom_site_fract_x
_atom_site_fract_y
_atom_site_fract_z
_atom_site_U_iso_or_equiv
_atom_site_adp_type
_atom_site_occupancy
_atom_site_site_symmetry_order
_atom_site_calc_flag
_atom_site_refinement_flags_posn
_atom_site_refinement_flags_adp
_atom_site_refinement_flags_occupancy
_atom_site_disorder_assembly
_atom_site_disorder_group
Cl1S Cl 0.66672(5) 1.04482(6) 0.20841(6) 0.04832(18) Uani 1 1 d . . . . .
Cl2S Cl 0.58534(6) 0.89216(5) 0.39193(5) 0.04242(16) Uani 1 1 d . . . . .
Cl3S Cl 0.39565(5) 1.01226(5) 0.24319(6) 0.04171(16) Uani 1 1 d . . . . .
C1S C 0.5533(2) 1.02317(18) 0.3138(2) 0.0332(4) Uani 1 1 d . . . . .
H1S H 0.559(3) 1.090(2) 0.371(2) 0.040 Uiso 1 1 d . U . . .
Cl4S Cl 0.01810(11) 0.12982(9) 0.12726(9) 0.0377(2) Uani 0.5 1 d D U P A -1
Cl5S Cl 0.15312(19) -0.05019(15) 0.00612(16) 0.0691(5) Uani 0.5 1 d D U P A -1
Cl6S Cl -0.1229(2) -0.0350(3) -0.04176(16) 0.1002(9) Uani 0.5 1 d D U P A -1
C2S C 0.0221(4) 0.0478(4) -0.0076(4) 0.0376(10) Uani 0.5 1 d D U P A -1
O1 O 0.60250(12) 0.56024(12) 0.35419(11) 0.0222(3) Uani 1 1 d . . . . .
N1 N 0.39894(14) 0.58876(14) 0.28000(13) 0.0198(3) Uani 1 1 d . . . . .
H1 H 0.346(2) 0.594(2) 0.217(2) 0.024 Uiso 1 1 d . U . . .
N2 N 0.41706(16) 0.71467(15) 0.56641(15) 0.0271(3) Uani 1 1 d . . . . .
C1 C 0.52771(16) 0.58323(15) 0.26933(15) 0.0186(3) Uani 1 1 d . . . . .
C2 C 0.57273(16) 0.61243(16) 0.15048(15) 0.0203(3) Uani 1 1 d . . . . .
C3 C 0.53836(19) 0.71868(18) 0.10137(17) 0.0258(4) Uani 1 1 d . . . . .
H3 H 0.481(2) 0.767(2) 0.138(2) 0.031 Uiso 1 1 d . U . . .
C4 C 0.5934(2) 0.7575(2) -0.00193(19) 0.0332(4) Uani 1 1 d . . . . .
H4 H 0.565(3) 0.836(2) -0.032(2) 0.040 Uiso 1 1 d . U . . .
C5 C 0.6837(2) 0.6898(2) -0.05298(18) 0.0319(4) Uani 1 1 d . . . . .
H5 H 0.724(3) 0.716(2) -0.121(2) 0.038 Uiso 1 1 d . U . . .
C6 C 0.72030(17) 0.57823(18) -0.00660(16) 0.0256(4) Uani 1 1 d . . . . .
C7 C 0.81330(19) 0.5057(2) -0.05903(17) 0.0309(4) Uani 1 1 d . . . . .
H7 H 0.857(3) 0.534(2) -0.122(2) 0.037 Uiso 1 1 d . U . . .
C8 C 0.84067(19) 0.3952(2) -0.01842(18) 0.0325(5) Uani 1 1 d . . . . .
H8 H 0.903(3) 0.347(2) -0.056(2) 0.039 Uiso 1 1 d . U . . .
H2S H 0.040(5) 0.100(5) -0.070(5) 0.039 Uiso 0.5 1 d . U P B -1
C9 C 0.7766(2) 0.3508(2) 0.07785(18) 0.0313(4) Uani 1 1 d . . . . .
H9 H 0.795(3) 0.268(2) 0.107(2) 0.038 Uiso 1 1 d . U . . .
C10 C 0.68971(18) 0.41969(18) 0.13348(17) 0.0249(4) Uani 1 1 d . . . . .
H10 H 0.647(2) 0.390(2) 0.200(2) 0.030 Uiso 1 1 d . U . . .
C11 C 0.66101(16) 0.53596(16) 0.09453(15) 0.0206(4) Uani 1 1 d . . . . .
C12 C 0.34439(16) 0.55729(15) 0.39072(15) 0.0176(3) Uani 1 1 d . . . . .
H12 H 0.382(2) 0.485(2) 0.4181(19) 0.021 Uiso 1 1 d . U . . .
C13 C 0.38454(16) 0.64860(16) 0.48822(16) 0.0198(3) Uani 1 1 d . . . . .
C14 C 0.19818(16) 0.54066(15) 0.37262(14) 0.0177(3) Uani 1 1 d . . . . .
C15 C 0.14070(16) 0.42446(15) 0.37907(15) 0.0183(3) Uani 1 1 d . . . . .
C16 C 0.21149(18) 0.31736(17) 0.39972(17) 0.0230(4) Uani 1 1 d . . . . .
H16 H 0.300(2) 0.318(2) 0.410(2) 0.028 Uiso 1 1 d . U . . .
C17 C 0.14952(19) 0.20774(18) 0.40533(19) 0.0290(4) Uani 1 1 d . . . . .
H17 H 0.200(3) 0.136(2) 0.420(2) 0.035 Uiso 1 1 d . U . . .
C18 C 0.01224(19) 0.19518(17) 0.39176(19) 0.0286(4) Uani 1 1 d . . . . .
H18 H -0.031(3) 0.112(2) 0.402(2) 0.036(6) Uiso 1 1 d . . . . .
C19 C -0.05879(17) 0.29349(17) 0.37142(16) 0.0232(4) Uani 1 1 d . . . . .
H19 H -0.151(2) 0.290(2) 0.363(2) 0.028 Uiso 1 1 d . U . . .
C20 C 0.00205(16) 0.41032(16) 0.36304(15) 0.0192(3) Uani 1 1 d . . . . .
C21 C -0.07206(17) 0.51008(17) 0.34058(15) 0.0208(4) Uani 1 1 d . . . . .
H21 H -0.162(2) 0.502(2) 0.333(2) 0.025 Uiso 1 1 d . U . . .
C22 C -0.01584(16) 0.62399(16) 0.32898(15) 0.0198(3) Uani 1 1 d . . . . .
C23 C -0.09361(18) 0.72426(18) 0.30180(17) 0.0255(4) Uani 1 1 d . . . . .
H23 H -0.184(3) 0.712(2) 0.295(2) 0.031 Uiso 1 1 d . U . . .
C24 C -0.03918(19) 0.83604(19) 0.29137(19) 0.0298(4) Uani 1 1 d . . . . .
H24 H -0.091(3) 0.902(2) 0.275(2) 0.036 Uiso 1 1 d . U . . .
C25 C 0.09738(19) 0.85346(17) 0.30741(18) 0.0268(4) Uani 1 1 d . . . . .
H25 H 0.137(2) 0.934(2) 0.299(2) 0.032 Uiso 1 1 d . U . . .
C26 C 0.17539(17) 0.76011(16) 0.33309(16) 0.0217(4) Uani 1 1 d . . . . .
H26 H 0.266(2) 0.776(2) 0.344(2) 0.026 Uiso 1 1 d . U . . .
C27 C 0.12253(16) 0.64062(16) 0.34579(15) 0.0185(3) Uani 1 1 d . . . . .

loop_
_atom_site_aniso_label
_atom_site_aniso_U_11
_atom_site_aniso_U_22
_atom_site_aniso_U_33
_atom_site_aniso_U_23
_atom_site_aniso_U_13
_atom_site_aniso_U_12
Cl1S 0.0286(3) 0.0459(3) 0.0736(4) 0.0184(3) 0.0158(3) 0.0010(2)
Cl2S 0.0573(4) 0.0315(3) 0.0375(3) 0.0041(2) -0.0046(2) 0.0034(2)
Cl3S 0.0241(2) 0.0417(3) 0.0608(4) 0.0140(2) 0.0060(2) 0.0013(2)
C1S 0.0320(11) 0.0223(9) 0.0453(12) -0.0005(8) 0.0053(9) -0.0017(8)
Cl4S 0.0448(6) 0.0331(5) 0.0362(5) -0.0003(4) 0.0089(4) 0.0072(4)
Cl5S 0.0899(12) 0.0512(8) 0.0745(10) 0.0071(7) 0.0477(9) 0.0294(8)
Cl6S 0.0801(13) 0.161(2) 0.0521(9) 0.0040(11) -0.0155(9) -0.0693(15)
C2S 0.034(2) 0.049(2) 0.030(2) 0.0027(19) 0.0013(18) -0.0088(19)
O1 0.0153(6) 0.0295(7) 0.0217(6) 0.0027(5) 0.0007(5) 0.0005(5)
N1 0.0129(7) 0.0279(8) 0.0184(7) 0.0011(6) 0.0007(6) -0.0016(5)
N2 0.0260(8) 0.0267(8) 0.0278(8) -0.0018(7) 0.0005(6) -0.0027(6)
C1 0.0148(8) 0.0179(8) 0.0228(8) -0.0018(6) 0.0017(6) -0.0022(6)
C2 0.0146(8) 0.0265(9) 0.0191(8) -0.0003(6) 0.0006(6) -0.0048(6)
C3 0.0243(9) 0.0285(9) 0.0246(9) 0.0008(7) 0.0029(7) -0.0008(7)
C4 0.0400(12) 0.0319(10) 0.0278(10) 0.0081(8) 0.0028(8) -0.0038(9)
C5 0.0325(10) 0.0410(11) 0.0220(9) 0.0039(8) 0.0054(8) -0.0100(9)
C6 0.0186(8) 0.0374(10) 0.0197(8) -0.0030(7) 0.0005(7) -0.0087(7)
C7 0.0197(9) 0.0509(13) 0.0212(9) -0.0062(8) 0.0033(7) -0.0076(8)
C8 0.0222(9) 0.0486(12) 0.0258(9) -0.0103(9) 0.0021(8) 0.0042(9)
C9 0.0284(10) 0.0356(11) 0.0296(10) -0.0054(8) 0.0013(8) 0.0073(8)
C10 0.0208(9) 0.0310(10) 0.0226(9) -0.0029(7) 0.0021(7) -0.0005(7)
C11 0.0136(7) 0.0287(9) 0.0184(8) -0.0025(7) -0.0012(6) -0.0050(6)
C12 0.0139(8) 0.0197(8) 0.0190(8) -0.0002(6) 0.0017(6) -0.0012(6)
C13 0.0137(7) 0.0222(8) 0.0238(8) 0.0034(7) 0.0028(6) -0.0004(6)
C14 0.0145(8) 0.0227(8) 0.0158(7) -0.0011(6) 0.0021(6) -0.0014(6)
C15 0.0163(8) 0.0216(8) 0.0168(7) -0.0026(6) 0.0021(6) -0.0009(6)
C16 0.0175(8) 0.0233(9) 0.0280(9) -0.0016(7) 0.0010(7) -0.0001(7)
C17 0.0251(9) 0.0219(9) 0.0392(11) -0.0009(8) -0.0002(8) -0.0008(7)
C18 0.0261(10) 0.0226(9) 0.0362(10) -0.0027(8) 0.0016(8) -0.0066(7)
C19 0.0169(8) 0.0273(9) 0.0246(9) -0.0036(7) 0.0017(7) -0.0063(7)
C20 0.0165(8) 0.0244(8) 0.0161(7) -0.0030(6) 0.0017(6) -0.0027(6)
C21 0.0139(8) 0.0283(9) 0.0195(8) -0.0043(7) 0.0009(6) -0.0029(7)
C22 0.0153(8) 0.0252(8) 0.0186(8) -0.0017(6) 0.0015(6) 0.0002(6)
C23 0.0158(8) 0.0297(10) 0.0307(10) 0.0008(7) 0.0002(7) 0.0021(7)
C24 0.0233(9) 0.0277(10) 0.0386(11) 0.0052(8) 0.0001(8) 0.0054(8)
C25 0.0237(9) 0.0237(9) 0.0332(10) 0.0039(7) 0.0020(8) -0.0013(7)
C26 0.0173(8) 0.0232(9) 0.0247(9) 0.0025(7) 0.0020(7) -0.0011(7)
C27 0.0156(8) 0.0228(8) 0.0171(8) -0.0004(6) 0.0023(6) -0.0006(6)

loop_
_atom_type_symbol
_atom_type_description
_atom_type_scat_dispersion_real
_atom_type_scat_dispersion_imag
_atom_type_scat_source
C C 0.0181 0.0091 'International Tables Vol C Tables 4.2.6.8 and 6.1.1.4'
H H 0.0000 0.0000 'International Tables Vol C Tables 4.2.6.8 and 6.1.1.4'
Cl Cl 0.3639 0.7018 'International Tables Vol C Tables 4.2.6.8 and 6.1.1.4'
N N 0.0311 0.0180 'International Tables Vol C Tables 4.2.6.8 and 6.1.1.4'
O O 0.0492 0.0322 'International Tables Vol C Tables 4.2.6.8 and 6.1.1.4'

loop_
_geom_angle_atom_site_label_1
_geom_angle_atom_site_label_2
_geom_angle_atom_site_label_3
_geom_angle
_geom_angle_site_symmetry_1
_geom_angle_site_symmetry_3
_geom_angle_publ_flag
Cl1S C1S Cl2S 110.58(12) . . ?
Cl1S C1S Cl3S 110.12(13) . . ?
Cl1S C1S H1S 109.7(16) . . ?
Cl2S C1S Cl3S 110.02(11) . . ?
Cl2S C1S H1S 107.3(16) . . ?
Cl3S C1S H1S 109.0(16) . . ?
Cl4S C2S Cl5S 107.7(2) . . ?
Cl4S C2S Cl6S 110.7(3) . . ?
Cl4S C2S H2S 111(3) . . ?
Cl5S C2S H2S 106(3) . . ?
Cl6S C2S Cl5S 110.3(3) . . ?
Cl6S C2S H2S 111(3) . . ?
C1 N1 H1 120.4(15) . . ?
C1 N1 C12 120.32(15) . . ?
C12 N1 H1 117.6(15) . . ?
O1 C1 N1 121.32(16) . . ?
O1 C1 C2 122.66(15) . . ?
N1 C1 C2 115.95(15) . . ?
C3 C2 C1 119.27(16) . . ?
C3 C2 C11 120.34(17) . . ?
C11 C2 C1 120.10(16) . . ?
C2 C3 H3 119.7(16) . . ?
C2 C3 C4 120.91(19) . . ?
C4 C3 H3 119.4(16) . . ?
C3 C4 H4 116.9(16) . . ?
C5 C4 C3 119.9(2) . . ?
C5 C4 H4 123.2(16) . . ?
C4 C5 H5 121.3(16) . . ?
C4 C5 C6 121.10(18) . . ?
C6 C5 H5 117.6(16) . . ?
C5 C6 C7 122.03(18) . . ?
C5 C6 C11 119.29(18) . . ?
C7 C6 C11 118.67(19) . . ?
C6 C7 H7 119.8(16) . . ?
C8 C7 C6 121.20(19) . . ?
C8 C7 H7 119.0(16) . . ?
C7 C8 H8 119.5(16) . . ?
C7 C8 C9 119.93(19) . . ?
C9 C8 H8 120.5(16) . . ?
C8 C9 H9 120.1(15) . . ?
C10 C9 C8 120.6(2) . . ?
C10 C9 H9 119.3(15) . . ?
C9 C10 H10 120.6(15) . . ?
C9 C10 C11 120.67(19) . . ?
C11 C10 H10 118.7(15) . . ?
C6 C11 C2 118.24(17) . . ?
C10 C11 C2 123.02(16) . . ?
C10 C11 C6 118.72(17) . . ?
N1 C12 H12 109.4(13) . . ?
N1 C12 C13 110.91(14) . . ?
N1 C12 C14 110.73(14) . . ?
C13 C12 H12 103.4(13) . . ?
C13 C12 C14 111.91(14) . . ?
C14 C12 H12 110.2(13) . . ?
N2 C13 C12 176.91(19) . . ?
C15 C14 C12 119.32(15) . . ?
C27 C14 C12 119.60(15) . . ?
C27 C14 C15 121.04(15) . . ?
C14 C15 C16 124.35(16) . . ?
C14 C15 C20 118.69(16) . . ?
C16 C15 C20 116.95(15) . . ?
C15 C16 H16 122.6(15) . . ?
C17 C16 C15 121.26(17) . . ?
C17 C16 H16 116.1(15) . . ?
C16 C17 H17 120.0(15) . . ?
C16 C17 C18 121.32(18) . . ?
C18 C17 H17 118.7(15) . . ?
C17 C18 H18 119.1(15) . . ?
C19 C18 C17 119.62(17) . . ?
C19 C18 H18 121.2(15) . . ?
C18 C19 H19 123.0(14) . . ?
C18 C19 C20 121.09(17) . . ?
C20 C19 H19 115.9(14) . . ?
C19 C20 C15 119.74(16) . . ?
C21 C20 C15 119.84(16) . . ?
C21 C20 C19 120.42(16) . . ?
C20 C21 H21 120.5(14) . . ?
C20 C21 C22 121.80(16) . . ?
C22 C21 H21 117.7(14) . . ?
C21 C22 C23 120.84(16) . . ?
C21 C22 C27 119.34(16) . . ?
C23 C22 C27 119.82(16) . . ?
C22 C23 H23 118.6(15) . . ?
C24 C23 C22 121.07(17) . . ?
C24 C23 H23 120.3(15) . . ?
C23 C24 H24 120.9(16) . . ?
C23 C24 C25 119.60(18) . . ?
C25 C24 H24 119.5(16) . . ?
C24 C25 H25 120.1(15) . . ?
C26 C25 C24 121.28(18) . . ?
C26 C25 H25 118.6(15) . . ?
C25 C26 H26 118.9(14) . . ?
C25 C26 C27 121.21(17) . . ?
C27 C26 H26 119.9(14) . . ?
C14 C27 C22 119.18(16) . . ?
C14 C27 C26 123.81(15) . . ?
C26 C27 C22 117.01(16) . . ?

loop_
_geom_bond_atom_site_label_1
_geom_bond_atom_site_label_2
_geom_bond_distance
_geom_bond_site_symmetry_2
_geom_bond_publ_flag
Cl1S C1S 1.751(2) . ?
Cl2S C1S 1.760(2) . ?
Cl3S C1S 1.764(2) . ?
C1S H1S 0.97(3) . ?
Cl4S C2S 1.743(4) . ?
Cl5S C2S 1.771(5) . ?
Cl6S C2S 1.746(4) . ?
C2S H2S 0.95(6) . ?
O1 C1 1.228(2) . ?
N1 H1 0.87(2) . ?
N1 C1 1.353(2) . ?
N1 C12 1.459(2) . ?
N2 C13 1.147(2) . ?
C1 C2 1.496(2) . ?
C2 C3 1.370(3) . ?
C2 C11 1.431(3) . ?
C3 H3 0.92(3) . ?
C3 C4 1.412(3) . ?
C4 H4 0.99(3) . ?
C4 C5 1.364(3) . ?
C5 H5 0.96(3) . ?
C5 C6 1.417(3) . ?
C6 C7 1.422(3) . ?
C6 C11 1.424(3) . ?
C7 H7 0.93(3) . ?
C7 C8 1.358(3) . ?
C8 H8 0.96(3) . ?
C8 C9 1.412(3) . ?
C9 H9 1.00(3) . ?
C9 C10 1.370(3) . ?
C10 H10 0.97(3) . ?
C10 C11 1.415(3) . ?
C12 H12 0.95(2) . ?
C12 C13 1.490(2) . ?
C12 C14 1.520(2) . ?
C14 C15 1.410(2) . ?
C14 C27 1.410(2) . ?
C15 C16 1.436(3) . ?
C15 C20 1.439(2) . ?
C16 H16 0.92(3) . ?
C16 C17 1.364(3) . ?
C17 H17 0.98(3) . ?
C17 C18 1.423(3) . ?
C18 H18 1.03(3) . ?
C18 C19 1.355(3) . ?
C19 H19 0.96(2) . ?
C19 C20 1.434(2) . ?
C20 C21 1.390(3) . ?
C21 H21 0.93(2) . ?
C21 C22 1.391(3) . ?
C22 C23 1.426(3) . ?
C22 C27 1.439(2) . ?
C23 H23 0.94(3) . ?
C23 C24 1.360(3) . ?
C24 H24 0.94(3) . ?
C24 C25 1.421(3) . ?
C25 H25 0.98(3) . ?
C25 C26 1.363(3) . ?
C26 H26 0.95(2) . ?
C26 C27 1.436(2) . ?

loop_
_geom_torsion_atom_site_label_1
_geom_torsion_atom_site_label_2
_geom_torsion_atom_site_label_3
_geom_torsion_atom_site_label_4
_geom_torsion
_geom_torsion_site_symmetry_1
_geom_torsion_site_symmetry_2
_geom_torsion_site_symmetry_3
_geom_torsion_site_symmetry_4
_geom_torsion_publ_flag
O1 C1 C2 C3 -124.13(19) . . . . ?
O1 C1 C2 C11 49.7(2) . . . . ?
N1 C1 C2 C3 53.0(2) . . . . ?
N1 C1 C2 C11 -133.10(16) . . . . ?
N1 C12 C14 C15 111.65(17) . . . . ?
N1 C12 C14 C27 -66.26(19) . . . . ?
C1 N1 C12 C13 68.9(2) . . . . ?
C1 N1 C12 C14 -166.26(15) . . . . ?
C1 C2 C3 C4 170.98(17) . . . . ?
C1 C2 C11 C6 -168.32(15) . . . . ?
C1 C2 C11 C10 13.1(2) . . . . ?
C2 C3 C4 C5 -1.1(3) . . . . ?
C3 C2 C11 C6 5.5(2) . . . . ?
C3 C2 C11 C10 -173.11(17) . . . . ?
C3 C4 C5 C6 2.3(3) . . . . ?
C4 C5 C6 C7 179.42(19) . . . . ?
C4 C5 C6 C11 0.4(3) . . . . ?
C5 C6 C7 C8 -175.41(18) . . . . ?
C5 C6 C11 C2 -4.2(2) . . . . ?
C5 C6 C11 C10 174.40(16) . . . . ?
C6 C7 C8 C9 -0.2(3) . . . . ?
C7 C6 C11 C2 176.73(15) . . . . ?
C7 C6 C11 C10 -4.6(2) . . . . ?
C7 C8 C9 C10 -2.1(3) . . . . ?
C8 C9 C10 C11 0.9(3) . . . . ?
C9 C10 C11 C2 -178.97(17) . . . . ?
C9 C10 C11 C6 2.4(3) . . . . ?
C11 C2 C3 C4 -2.9(3) . . . . ?
C11 C6 C7 C8 3.6(3) . . . . ?
C12 N1 C1 O1 -5.2(2) . . . . ?
C12 N1 C1 C2 177.56(14) . . . . ?
C12 C14 C15 C16 -1.3(3) . . . . ?
C12 C14 C15 C20 179.33(14) . . . . ?
C12 C14 C27 C22 -179.91(14) . . . . ?
C12 C14 C27 C26 0.5(2) . . . . ?
C13 C12 C14 C15 -124.04(17) . . . . ?
C13 C12 C14 C27 58.0(2) . . . . ?
C14 C15 C16 C17 179.76(18) . . . . ?
C14 C15 C20 C19 -178.83(15) . . . . ?
C14 C15 C20 C21 0.6(2) . . . . ?
C15 C14 C27 C22 2.2(2) . . . . ?
C15 C14 C27 C26 -177.35(16) . . . . ?
C15 C16 C17 C18 -0.4(3) . . . . ?
C15 C20 C21 C22 2.2(3) . . . . ?
C16 C15 C20 C19 1.7(2) . . . . ?
C16 C15 C20 C21 -178.84(16) . . . . ?
C16 C17 C18 C19 0.8(3) . . . . ?
C17 C18 C19 C20 0.1(3) . . . . ?
C18 C19 C20 C15 -1.4(3) . . . . ?
C18 C19 C20 C21 179.16(18) . . . . ?
C19 C20 C21 C22 -178.36(16) . . . . ?
C20 C15 C16 C17 -0.8(3) . . . . ?
C20 C21 C22 C23 177.78(16) . . . . ?
C20 C21 C22 C27 -2.8(3) . . . . ?
C21 C22 C23 C24 179.43(18) . . . . ?
C21 C22 C27 C14 0.6(2) . . . . ?
C21 C22 C27 C26 -179.83(16) . . . . ?
C22 C23 C24 C25 0.2(3) . . . . ?
C23 C22 C27 C14 180.00(16) . . . . ?
C23 C22 C27 C26 -0.4(2) . . . . ?
C23 C24 C25 C26 0.0(3) . . . . ?
C24 C25 C26 C27 -0.5(3) . . . . ?
C25 C26 C27 C14 -179.80(17) . . . . ?
C25 C26 C27 C22 0.6(3) . . . . ?
C27 C14 C15 C16 176.61(16) . . . . ?
C27 C14 C15 C20 -2.8(2) . . . . ?
C27 C22 C23 C24 0.0(3) . . . . ?
